data_1534095
loop_
_publ_author_name
'Yang, Shanshan'
'Sun, Jiachen'
'Lu, Hong'
'Ma, Hong'
'Zhang, Yaozhou'

_publ_section_title
;
 Bioactivity-guided isolation of anticancer compounds from Euphorbia
 lathyris
;
_journal_issue 22
_journal_name_full 'Anal. Methods'
_journal_page_first 9568
_journal_paper_doi 10.1039/C5AY02204E
_journal_volume 7
_journal_year 2015
_chemical_formula_sum 'C32 H40 N0 O8'
_chemical_formula_weight 552.64
_chemical_name_systematic
; 
 ? 
;
_space_group_IT_number 19
_symmetry_space_group_name_Hall 'P 2ac 2ab'
_symmetry_space_group_name_H-M 'P 21 21 21'
_atom_sites_solution_hydrogens geom
_atom_sites_solution_primary direct
_atom_sites_solution_secondary difmap
_audit_creation_method SHELXL-97
_cell_angle_alpha 90.00
_cell_angle_beta 90.00
_cell_angle_gamma 90.00
_cell_formula_units_Z 4
_cell_length_a 8.2474(16)
_cell_length_b 12.543(3)
_cell_length_c 29.019(6)
_cell_measurement_temperature 293(2)
_cell_volume 3001.9(11)
_computing_structure_refinement 'SHELXL-97 (Sheldrick, 1997)'
_computing_structure_solution 'SHELXS-97 (Sheldrick, 1990)'
_diffrn_ambient_temperature 293(2)
_diffrn_measured_fraction_theta_full 0.997
_diffrn_measured_fraction_theta_max 0.997
_diffrn_radiation_monochromator graphite
_diffrn_radiation_source 'fine-focus sealed tube'
_diffrn_radiation_type MoK\a
_diffrn_radiation_wavelength 0.71073
_diffrn_reflns_av_R_equivalents 0.1286
_diffrn_reflns_av_sigmaI/netI 0.1226
_diffrn_reflns_limit_h_max 9
_diffrn_reflns_limit_h_min -8
_diffrn_reflns_limit_k_max 15
_diffrn_reflns_limit_k_min -15
_diffrn_reflns_limit_l_max 35
_diffrn_reflns_limit_l_min -34
_diffrn_reflns_number 24238
_diffrn_reflns_theta_full 25.50
_diffrn_reflns_theta_max 25.50
_diffrn_reflns_theta_min 3.04
_exptl_absorpt_coefficient_mu 0.087
_exptl_absorpt_correction_T_max 0.9871
_exptl_absorpt_correction_T_min 0.9786
_exptl_crystal_density_diffrn 1.223
_exptl_crystal_density_method 'not measured'
_exptl_crystal_F_000 1184
_exptl_crystal_size_max 0.25
_exptl_crystal_size_mid 0.20
_exptl_crystal_size_min 0.15
_refine_diff_density_max 0.149
_refine_diff_density_min -0.169
_refine_diff_density_rms 0.040
_refine_ls_abs_structure_details 'Flack H D (1983), Acta Cryst. A39, 876-881'
_refine_ls_abs_structure_Flack -0.9(13)
_refine_ls_extinction_method none
_refine_ls_goodness_of_fit_ref 1.019
_refine_ls_hydrogen_treatment mixed
_refine_ls_matrix_type full
_refine_ls_number_parameters 361
_refine_ls_number_reflns 5565
_refine_ls_number_restraints 0
_refine_ls_restrained_S_all 1.019
_refine_ls_R_factor_all 0.1205
_refine_ls_R_factor_gt 0.0668
_refine_ls_shift/su_max 0.000
_refine_ls_shift/su_mean 0.000
_refine_ls_structure_factor_coef Fsqd
_refine_ls_weighting_details 'calc w=1/[\s^2^(Fo^2^)+(0.0300P)^2^+0.0000P] where P=(Fo^2^+2Fc^2^)/3'
_refine_ls_weighting_scheme calc
_refine_ls_wR_factor_gt 0.1111
_refine_ls_wR_factor_ref 0.1260
_reflns_number_gt 3342
_reflns_number_total 5565
_reflns_threshold_expression >2sigma(I)
_cod_data_source_file c5ay02204e1.cif
_cod_data_source_block b
_cod_depositor_comments 'Adding full bibliography for 1534095.cif.'
_cod_original_cell_volume 3001.9(10)
_cod_database_code 1534095

loop_
_symmetry_equiv_pos_as_xyz
'x, y, z'
'-x+1/2, -y, z+1/2'
'-x, y+1/2, -z+1/2'
'x+1/2, -y+1/2, -z'

loop_
_atom_site_label
_atom_site_type_symbol
_atom_site_fract_x
_atom_site_fract_y
_atom_site_fract_z
_atom_site_U_iso_or_equiv
_atom_site_adp_type
_atom_site_occupancy
_atom_site_symmetry_multiplicity
_atom_site_calc_flag
_atom_site_refinement_flags
O1 O 0.6387(3) 0.76450(17) 0.16316(7) 0.0441(6) Uani 1 1 d .
O3 O 0.7603(3) 0.62927(17) 0.08489(7) 0.0454(6) Uani 1 1 d .
O6 O 0.6586(3) 0.57481(18) 0.21313(6) 0.0460(6) Uani 1 1 d .
O8 O 0.9523(3) 0.4697(2) 0.23371(7) 0.0628(7) Uani 1 1 d .
O2 O 0.5685(3) 0.8486(2) 0.22833(8) 0.0623(7) Uani 1 1 d .
O7 O 0.4433(3) 0.5177(2) 0.17294(9) 0.0773(9) Uani 1 1 d .
C32 C 1.0603(5) 0.6062(3) 0.09429(10) 0.0495(9) Uani 1 1 d .
C22 C 0.7590(5) 0.3468(3) 0.19469(11) 0.0559(10) Uani 1 1 d .
H22A H 0.6650 0.3601 0.2140 0.067 Uiso 1 1 calc R
H22B H 0.8237 0.2925 0.2098 0.067 Uiso 1 1 calc R
O5 O 1.1841(3) 0.6587(2) 0.09699(9) 0.0721(8) Uani 1 1 d .
O4 O 0.8855(4) 0.6702(2) 0.01838(8) 0.0745(9) Uani 1 1 d .
C29 C 0.9426(5) 0.4254(3) 0.08793(10) 0.0454(9) Uani 1 1 d .
H29A H 0.8405 0.4559 0.0911 0.054 Uiso 1 1 calc R
C8 C 0.5339(4) 0.8149(3) 0.19110(12) 0.0447(9) Uani 1 1 d .
C18 C 0.4974(5) 0.5581(3) 0.20670(13) 0.0547(11) Uani 1 1 d .
C6 C 0.3571(4) 0.9268(3) 0.14249(11) 0.0511(10) Uani 1 1 d .
C17 C 0.7667(4) 0.5463(3) 0.17489(10) 0.0395(8) Uani 1 1 d .
H17A H 0.7012 0.5260 0.1481 0.047 Uiso 1 1 calc R
C9 C 0.8042(4) 0.7517(3) 0.17990(10) 0.0409(8) Uani 1 1 d .
H9A H 0.8113 0.7582 0.2135 0.049 Uiso 1 1 calc R
C13 C 0.9029(4) 0.6645(3) 0.10981(9) 0.0427(9) Uani 1 1 d .
C26 C 0.8207(5) 0.2376(3) 0.06842(11) 0.0515(10) Uani 1 1 d .
C25 C 0.9506(4) 0.3098(3) 0.08911(10) 0.0493(9) Uani 1 1 d .
H25A H 1.0606 0.2803 0.0885 0.059 Uiso 1 1 calc R
C16 C 0.8678(4) 0.6449(3) 0.16276(9) 0.0372(8) Uani 1 1 d .
H16A H 0.9736 0.6347 0.1775 0.045 Uiso 1 1 calc R
C24 C 0.8307(5) 0.2488(3) 0.11983(10) 0.0512(10) Uani 1 1 d .
H24A H 0.8792 0.1867 0.1349 0.061 Uiso 1 1 calc R
C21 C 1.0372(5) 0.4403(3) 0.19214(10) 0.0583(11) Uani 1 1 d .
H21A H 1.0839 0.3694 0.1906 0.070 Uiso 1 1 calc R
H21B H 1.0987 0.4952 0.1764 0.070 Uiso 1 1 calc R
C10 C 0.9127(4) 0.8321(3) 0.15510(10) 0.0475(9) Uani 1 1 d .
H10A H 1.0216 0.8264 0.1684 0.057 Uiso 1 1 calc R
C12 C 0.9198(5) 0.7865(3) 0.10604(10) 0.0558(10) Uani 1 1 d .
H12A H 0.8324 0.8155 0.0875 0.067 Uiso 1 1 calc R
H12B H 1.0221 0.8048 0.0916 0.067 Uiso 1 1 calc R
C30 C 1.0678(5) 0.4924(3) 0.08271(10) 0.0478(9) Uani 1 1 d .
C14 C 0.7664(5) 0.6417(3) 0.03861(12) 0.0570(11) Uani 1 1 d .
C11 C 0.8619(5) 0.9477(3) 0.15764(11) 0.0601(11) Uani 1 1 d .
H11A H 0.8634 0.9709 0.1892 0.090 Uiso 1 1 calc R
H11B H 0.7544 0.9553 0.1454 0.090 Uiso 1 1 calc R
H11C H 0.9358 0.9904 0.1399 0.090 Uiso 1 1 calc R
C15 C 0.6080(5) 0.6145(4) 0.01680(12) 0.0819(14) Uani 1 1 d .
H15A H 0.6160 0.6236 -0.0160 0.123 Uiso 1 1 calc R
H15B H 0.5251 0.6607 0.0287 0.123 Uiso 1 1 calc R
H15C H 0.5808 0.5418 0.0236 0.123 Uiso 1 1 calc R
C19 C 0.4027(5) 0.5962(3) 0.24687(11) 0.0672(12) Uani 1 1 d .
H19A H 0.2893 0.5841 0.2414 0.101 Uiso 1 1 calc R
H19B H 0.4215 0.6710 0.2512 0.101 Uiso 1 1 calc R
H19C H 0.4359 0.5580 0.2740 0.101 Uiso 1 1 calc R
C7 C 0.3707(4) 0.8240(3) 0.16920(12) 0.0602(11) Uani 1 1 d .
H7A H 0.2875 0.8218 0.1928 0.072 Uiso 1 1 calc R
H7B H 0.3535 0.7641 0.1486 0.072 Uiso 1 1 calc R
C23 C 0.7009(4) 0.3029(3) 0.14893(11) 0.0527(10) Uani 1 1 d .
H23A H 0.6150 0.2519 0.1548 0.063 Uiso 1 1 calc R
H23B H 0.6545 0.3610 0.1312 0.063 Uiso 1 1 calc R
C20 C 0.8589(4) 0.4493(3) 0.19211(10) 0.0433(9) Uani 1 1 d .
C31 C 1.2384(5) 0.4541(3) 0.07173(15) 0.0821(14) Uani 1 1 d .
H31A H 1.2357 0.3794 0.0645 0.123 Uiso 1 1 calc R
H31B H 1.3072 0.4655 0.0979 0.123 Uiso 1 1 calc R
H31C H 1.2800 0.4930 0.0458 0.123 Uiso 1 1 calc R
C1 C 0.3041(5) 1.0183(3) 0.16358(14) 0.0643(11) Uani 1 1 d .
H1A H 0.2718 1.0161 0.1943 0.077 Uiso 1 1 calc R
C4 C 0.3935(6) 1.0263(5) 0.07254(15) 0.0922(16) Uani 1 1 d .
H4A H 0.4222 1.0289 0.0416 0.111 Uiso 1 1 calc R
C28 C 0.6845(5) 0.2870(3) 0.04143(12) 0.0684(12) Uani 1 1 d .
H28A H 0.6121 0.2321 0.0310 0.103 Uiso 1 1 calc R
H28B H 0.7279 0.3243 0.0153 0.103 Uiso 1 1 calc R
H28C H 0.6264 0.3361 0.0607 0.103 Uiso 1 1 calc R
C27 C 0.8820(5) 0.1333(3) 0.04891(11) 0.0698(12) Uani 1 1 d .
H27A H 0.7927 0.0935 0.0365 0.105 Uiso 1 1 calc R
H27B H 0.9331 0.0927 0.0729 0.105 Uiso 1 1 calc R
H27C H 0.9592 0.1474 0.0249 0.105 Uiso 1 1 calc R
C2 C 0.2979(6) 1.1149(4) 0.13956(17) 0.0834(14) Uani 1 1 d .
H2A H 0.2627 1.1767 0.1541 0.100 Uiso 1 1 calc R
C3 C 0.3439(6) 1.1171(4) 0.09485(19) 0.0906(15) Uani 1 1 d .
H3A H 0.3419 1.1814 0.0789 0.109 Uiso 1 1 calc R
C5 C 0.4006(5) 0.9302(4) 0.09657(14) 0.0746(12) Uani 1 1 d .
H5A H 0.4345 0.8684 0.0817 0.090 Uiso 1 1 calc R

loop_
_atom_site_aniso_label
_atom_site_aniso_U_11
_atom_site_aniso_U_22
_atom_site_aniso_U_33
_atom_site_aniso_U_23
_atom_site_aniso_U_13
_atom_site_aniso_U_12
O1 0.0377(15) 0.0481(15) 0.0466(11) -0.0038(11) -0.0042(11) -0.0015(12)
O3 0.0433(15) 0.0513(16) 0.0416(12) 0.0018(11) -0.0019(10) -0.0033(13)
O6 0.0399(16) 0.0553(16) 0.0428(12) 0.0019(11) 0.0087(11) -0.0021(13)
O8 0.0620(18) 0.082(2) 0.0444(13) -0.0012(12) -0.0097(12) 0.0132(16)
O2 0.0552(18) 0.0686(19) 0.0631(14) -0.0160(14) 0.0051(13) 0.0064(15)
O7 0.0497(19) 0.109(3) 0.0736(17) -0.0034(16) -0.0033(15) -0.0084(18)
C32 0.045(3) 0.057(3) 0.0471(19) -0.0027(17) 0.0094(18) -0.011(2)
C22 0.064(3) 0.052(3) 0.051(2) 0.0087(18) 0.0139(18) 0.004(2)
O5 0.0461(18) 0.070(2) 0.100(2) -0.0256(16) 0.0134(15) -0.0218(16)
O4 0.082(2) 0.093(2) 0.0483(14) 0.0091(14) 0.0085(15) -0.0267(18)
C29 0.040(2) 0.050(2) 0.0465(19) -0.0009(17) 0.0051(16) 0.000(2)
C8 0.036(2) 0.033(2) 0.065(2) -0.0016(18) 0.0035(19) -0.0019(18)
C18 0.044(3) 0.057(3) 0.063(2) 0.015(2) 0.004(2) 0.002(2)
C6 0.033(2) 0.062(3) 0.058(2) 0.005(2) -0.0061(18) 0.000(2)
C17 0.039(2) 0.045(2) 0.0346(17) 0.0036(15) 0.0052(14) 0.0069(18)
C9 0.032(2) 0.047(2) 0.0441(18) -0.0020(16) -0.0050(14) 0.0008(18)
C13 0.038(2) 0.049(2) 0.0410(17) -0.0023(16) 0.0057(16) -0.0053(18)
C26 0.055(3) 0.053(3) 0.047(2) -0.0007(18) 0.0051(17) -0.008(2)
C25 0.041(2) 0.050(3) 0.057(2) -0.0065(18) 0.0031(17) -0.001(2)
C16 0.0252(19) 0.048(2) 0.0389(16) 0.0018(15) 0.0011(14) 0.0022(17)
C24 0.058(3) 0.038(2) 0.058(2) -0.0013(17) 0.0082(18) 0.001(2)
C21 0.056(3) 0.067(3) 0.052(2) -0.0005(19) 0.0010(19) 0.017(2)
C10 0.042(2) 0.045(2) 0.055(2) -0.0012(17) 0.0010(17) -0.0019(19)
C12 0.068(3) 0.044(2) 0.055(2) 0.0043(17) 0.0093(19) -0.007(2)
C30 0.042(2) 0.052(3) 0.0487(19) -0.0097(17) 0.0120(17) -0.004(2)
C14 0.068(3) 0.055(3) 0.048(2) 0.0096(19) -0.002(2) -0.004(2)
C11 0.060(3) 0.050(3) 0.070(2) -0.0083(19) 0.004(2) -0.004(2)
C15 0.078(4) 0.093(4) 0.074(2) 0.009(2) -0.030(2) -0.009(3)
C19 0.054(3) 0.065(3) 0.083(3) 0.011(2) 0.026(2) 0.010(2)
C7 0.040(2) 0.062(3) 0.079(2) 0.001(2) -0.004(2) -0.002(2)
C23 0.049(3) 0.050(2) 0.059(2) 0.0039(18) 0.0099(18) -0.010(2)
C20 0.042(2) 0.053(2) 0.0350(17) 0.0052(16) 0.0000(15) 0.005(2)
C31 0.048(3) 0.078(3) 0.120(3) -0.035(3) 0.029(2) -0.008(3)
C1 0.057(3) 0.068(3) 0.068(2) -0.002(2) -0.006(2) 0.011(2)
C4 0.077(4) 0.129(5) 0.071(3) 0.022(3) -0.008(3) -0.002(4)
C28 0.059(3) 0.082(3) 0.064(2) 0.005(2) -0.010(2) -0.012(2)
C27 0.088(4) 0.061(3) 0.059(2) -0.013(2) 0.010(2) -0.019(3)
C2 0.070(4) 0.070(4) 0.110(4) -0.008(3) -0.006(3) 0.007(3)
C3 0.075(4) 0.085(4) 0.112(4) 0.033(3) -0.011(3) 0.001(3)
C5 0.062(3) 0.090(4) 0.072(3) -0.002(3) -0.001(2) -0.001(3)

loop_
_atom_type_symbol
_atom_type_description
_atom_type_scat_dispersion_real
_atom_type_scat_dispersion_imag
_atom_type_scat_source
C C 0.0033 0.0016 'International Tables Vol C Tables 4.2.6.8 and 6.1.1.4'
H H 0.0000 0.0000 'International Tables Vol C Tables 4.2.6.8 and 6.1.1.4'
N N 0.0061 0.0033 'International Tables Vol C Tables 4.2.6.8 and 6.1.1.4'
O O 0.0106 0.0060 'International Tables Vol C Tables 4.2.6.8 and 6.1.1.4'

loop_
_geom_angle_atom_site_label_1
_geom_angle_atom_site_label_2
_geom_angle_atom_site_label_3
_geom_angle
C8 O1 C9 117.0(2)
C14 O3 C13 115.5(3)
C18 O6 C17 117.0(3)
C20 O8 C21 61.20(19)
O5 C32 C30 120.4(4)
O5 C32 C13 115.2(3)
C30 C32 C13 123.9(3)
C20 C22 C23 115.7(3)
C20 C22 H22A 108.4
C23 C22 H22A 108.4
C20 C22 H22B 108.4
C23 C22 H22B 108.4
H22A C22 H22B 107.4
C30 C29 C25 126.5(4)
C30 C29 H29A 116.8
C25 C29 H29A 116.8
O2 C8 O1 123.9(3)
O2 C8 C7 125.0(3)
O1 C8 C7 111.1(3)
O7 C18 O6 123.0(3)
O7 C18 C19 125.9(4)
O6 C18 C19 111.0(3)
C1 C6 C5 119.2(4)
C1 C6 C7 120.6(3)
C5 C6 C7 120.2(4)
O6 C17 C20 104.5(2)
O6 C17 C16 107.9(2)
C20 C17 C16 116.7(3)
O6 C17 H17A 109.1
C20 C17 H17A 109.1
C16 C17 H17A 109.1
O1 C9 C10 108.6(3)
O1 C9 C16 108.1(2)
C10 C9 C16 103.0(3)
O1 C9 H9A 112.2
C10 C9 H9A 112.2
C16 C9 H9A 112.2
O3 C13 C12 109.9(3)
O3 C13 C32 112.9(3)
C12 C13 C32 111.8(3)
O3 C13 C16 106.8(2)
C12 C13 C16 103.9(2)
C32 C13 C16 111.1(3)
C27 C26 C24 115.8(3)
C27 C26 C28 114.3(3)
C24 C26 C28 121.4(3)
C27 C26 C25 115.2(3)
C24 C26 C25 61.0(2)
C28 C26 C25 119.0(3)
C29 C25 C24 118.8(3)
C29 C25 C26 123.5(3)
C24 C25 C26 58.7(2)
C29 C25 H25A 114.8
C24 C25 H25A 114.8
C26 C25 H25A 114.8
C9 C16 C17 116.6(2)
C9 C16 C13 104.1(3)
C17 C16 C13 116.6(2)
C9 C16 H16A 106.2
C17 C16 H16A 106.2
C13 C16 H16A 106.2
C23 C24 C26 123.7(3)
C23 C24 C25 123.6(3)
C26 C24 C25 60.3(2)
C23 C24 H24A 113.1
C26 C24 H24A 113.1
C25 C24 H24A 113.1
O8 C21 C20 59.8(2)
O8 C21 H21A 117.8
C20 C21 H21A 117.8
O8 C21 H21B 117.8
C20 C21 H21B 117.8
H21A C21 H21B 114.9
C9 C10 C11 116.6(3)
C9 C10 C12 102.3(3)
C11 C10 C12 114.4(3)
C9 C10 H10A 107.7
C11 C10 H10A 107.7
C12 C10 H10A 107.7
C13 C12 C10 107.5(2)
C13 C12 H12A 110.2
C10 C12 H12A 110.2
C13 C12 H12B 110.2
C10 C12 H12B 110.2
H12A C12 H12B 108.5
C29 C30 C32 123.5(3)
C29 C30 C31 122.5(3)
C32 C30 C31 113.3(3)
O4 C14 O3 123.4(4)
O4 C14 C15 125.3(3)
O3 C14 C15 111.3(3)
C10 C11 H11A 109.5
C10 C11 H11B 109.5
H11A C11 H11B 109.5
C10 C11 H11C 109.5
H11A C11 H11C 109.5
H11B C11 H11C 109.5
C14 C15 H15A 109.5
C14 C15 H15B 109.5
H15A C15 H15B 109.5
C14 C15 H15C 109.5
H15A C15 H15C 109.5
H15B C15 H15C 109.5
C18 C19 H19A 109.5
C18 C19 H19B 109.5
H19A C19 H19B 109.5
C18 C19 H19C 109.5
H19A C19 H19C 109.5
H19B C19 H19C 109.5
C8 C7 C6 110.5(3)
C8 C7 H7A 109.5
C6 C7 H7A 109.5
C8 C7 H7B 109.5
C6 C7 H7B 109.5
H7A C7 H7B 108.1
C24 C23 C22 115.2(3)
C24 C23 H23A 108.5
C22 C23 H23A 108.5
C24 C23 H23B 108.5
C22 C23 H23B 108.5
H23A C23 H23B 107.5
O8 C20 C21 59.0(2)
O8 C20 C17 113.4(3)
C21 C20 C17 124.1(3)
O8 C20 C22 113.1(3)
C21 C20 C22 118.2(3)
C17 C20 C22 114.8(3)
C30 C31 H31A 109.5
C30 C31 H31B 109.5
H31A C31 H31B 109.5
C30 C31 H31C 109.5
H31A C31 H31C 109.5
H31B C31 H31C 109.5
C6 C1 C2 120.9(4)
C6 C1 H1A 119.5
C2 C1 H1A 119.5
C3 C4 C5 119.6(4)
C3 C4 H4A 120.2
C5 C4 H4A 120.2
C26 C28 H28A 109.5
C26 C28 H28B 109.5
H28A C28 H28B 109.5
C26 C28 H28C 109.5
H28A C28 H28C 109.5
H28B C28 H28C 109.5
C26 C27 H27A 109.5
C26 C27 H27B 109.5
H27A C27 H27B 109.5
C26 C27 H27C 109.5
H27A C27 H27C 109.5
H27B C27 H27C 109.5
C3 C2 C1 119.1(4)
C3 C2 H2A 120.5
C1 C2 H2A 120.5
C2 C3 C4 121.3(5)
C2 C3 H3A 119.4
C4 C3 H3A 119.4
C6 C5 C4 119.9(4)
C6 C5 H5A 120.1
C4 C5 H5A 120.1

loop_
_geom_bond_atom_site_label_1
_geom_bond_atom_site_label_2
_geom_bond_distance
O1 C8 1.343(4)
O1 C9 1.458(4)
O3 C14 1.353(4)
O3 C13 1.450(4)
O6 C18 1.359(4)
O6 C17 1.468(3)
O8 C20 1.455(4)
O8 C21 1.443(4)
O2 C8 1.195(4)
O7 C18 1.190(4)
C32 O5 1.217(4)
C32 C30 1.467(5)
C32 C13 1.557(5)
C22 C20 1.529(5)
C22 C23 1.515(4)
C22 H22A 0.9700
C22 H22B 0.9700
O4 C14 1.199(4)
C29 C30 1.340(5)
C29 C25 1.451(5)
C29 H29A 0.9300
C8 C7 1.493(5)
C18 C19 1.482(5)
C6 C1 1.373(5)
C6 C5 1.381(5)
C6 C7 1.509(5)
C17 C20 1.520(5)
C17 C16 1.531(4)
C17 H17A 0.9800
C9 C10 1.528(4)
C9 C16 1.522(4)
C9 H9A 0.9800
C13 C12 1.540(5)
C13 C16 1.583(4)
C26 C27 1.513(5)
C26 C24 1.500(4)
C26 C28 1.503(5)
C26 C25 1.526(5)
C25 C24 1.536(5)
C25 H25A 0.9800
C16 H16A 0.9800
C24 C23 1.523(4)
C24 H24A 0.9800
C21 C20 1.475(5)
C21 H21A 0.9700
C21 H21B 0.9700
C10 C11 1.512(5)
C10 C12 1.535(4)
C10 H10A 0.9800
C12 H12A 0.9700
C12 H12B 0.9700
C30 C31 1.521(5)
C14 C15 1.491(5)
C11 H11A 0.9600
C11 H11B 0.9600
C11 H11C 0.9600
C15 H15A 0.9600
C15 H15B 0.9600
C15 H15C 0.9600
C19 H19A 0.9600
C19 H19B 0.9600
C19 H19C 0.9600
C7 H7A 0.9700
C7 H7B 0.9700
C23 H23A 0.9700
C23 H23B 0.9700
C31 H31A 0.9600
C31 H31B 0.9600
C31 H31C 0.9600
C1 C2 1.398(5)
C1 H1A 0.9300
C4 C3 1.372(6)
C4 C5 1.394(6)
C4 H4A 0.9300
C28 H28A 0.9600
C28 H28B 0.9600
C28 H28C 0.9600
C27 H27A 0.9600
C27 H27B 0.9600
C27 H27C 0.9600
C2 C3 1.352(6)
C2 H2A 0.9300
C3 H3A 0.9300
C5 H5A 0.9300

loop_
_geom_torsion_atom_site_label_1
_geom_torsion_atom_site_label_2
_geom_torsion_atom_site_label_3
_geom_torsion_atom_site_label_4
_geom_torsion
C9 O1 C8 O2 -0.3(5)
C9 O1 C8 C7 178.9(3)
C17 O6 C18 O7 3.6(5)
C17 O6 C18 C19 -176.7(3)
C18 O6 C17 C20 -110.2(3)
C18 O6 C17 C16 124.9(3)
C8 O1 C9 C10 -104.2(3)
C8 O1 C9 C16 144.8(3)
C14 O3 C13 C12 66.8(3)
C14 O3 C13 C32 -58.7(4)
C14 O3 C13 C16 178.9(3)
O5 C32 C13 O3 148.6(3)
C30 C32 C13 O3 -39.0(4)
O5 C32 C13 C12 24.1(4)
C30 C32 C13 C12 -163.6(3)
O5 C32 C13 C16 -91.5(4)
C30 C32 C13 C16 80.9(4)
C30 C29 C25 C24 146.6(3)
C30 C29 C25 C26 -143.8(3)
C27 C26 C25 C29 147.3(3)
C24 C26 C25 C29 -105.9(4)
C28 C26 C25 C29 6.0(5)
C27 C26 C25 C24 -106.8(3)
C28 C26 C25 C24 111.9(4)
O1 C9 C16 C17 -55.4(3)
C10 C9 C16 C17 -170.2(3)
O1 C9 C16 C13 74.6(3)
C10 C9 C16 C13 -40.2(3)
O6 C17 C16 C9 -18.2(4)
C20 C17 C16 C9 -135.4(3)
O6 C17 C16 C13 -141.9(3)
C20 C17 C16 C13 100.9(3)
O3 C13 C16 C9 -95.1(3)
C12 C13 C16 C9 21.1(3)
C32 C13 C16 C9 141.4(3)
O3 C13 C16 C17 34.9(4)
C12 C13 C16 C17 151.1(3)
C32 C13 C16 C17 -88.6(3)
C27 C26 C24 C23 -141.5(3)
C28 C26 C24 C23 4.5(5)
C25 C26 C24 C23 112.6(4)
C27 C26 C24 C25 105.9(4)
C28 C26 C24 C25 -108.2(4)
C29 C25 C24 C23 0.9(5)
C26 C25 C24 C23 -112.8(4)
C29 C25 C24 C26 113.7(4)
O1 C9 C10 C11 54.5(4)
C16 C9 C10 C11 169.0(3)
O1 C9 C10 C12 -71.1(3)
C16 C9 C10 C12 43.4(3)
O3 C13 C12 C10 119.6(3)
C32 C13 C12 C10 -114.2(3)
C16 C13 C12 C10 5.7(4)
C9 C10 C12 C13 -30.1(4)
C11 C10 C12 C13 -157.2(3)
C25 C29 C30 C32 -162.5(3)
C25 C29 C30 C31 7.1(5)
O5 C32 C30 C29 166.3(3)
C13 C32 C30 C29 -5.6(5)
O5 C32 C30 C31 -4.2(5)
C13 C32 C30 C31 -176.1(3)
C13 O3 C14 O4 6.8(5)
C13 O3 C14 C15 -173.7(3)
O2 C8 C7 C6 88.4(4)
O1 C8 C7 C6 -90.9(4)
C1 C6 C7 C8 -88.8(4)
C5 C6 C7 C8 90.2(4)
C26 C24 C23 C22 -155.7(3)
C25 C24 C23 C22 -81.5(4)
C20 C22 C23 C24 74.6(4)
C21 O8 C20 C17 -116.9(3)
C21 O8 C20 C22 110.1(4)
O8 C21 C20 C17 98.8(3)
O8 C21 C20 C22 -101.4(3)
O6 C17 C20 O8 -59.7(3)
C16 C17 C20 O8 59.4(3)
O6 C17 C20 C21 -127.1(3)
C16 C17 C20 C21 -8.0(4)
O6 C17 C20 C22 72.4(3)
C16 C17 C20 C22 -168.5(2)
C23 C22 C20 O8 -162.0(3)
C23 C22 C20 C21 -96.0(4)
C23 C22 C20 C17 65.7(4)
C5 C6 C1 C2 -1.8(6)
C7 C6 C1 C2 177.2(4)
C6 C1 C2 C3 0.5(7)
C1 C2 C3 C4 1.2(7)
C5 C4 C3 C2 -1.6(8)
C1 C6 C5 C4 1.4(6)
C7 C6 C5 C4 -177.6(4)
C3 C4 C5 C6 0.3(7)
